data_7043753
loop_
_publ_author_name
'Brechin, Euan K.'
'Pedersen, Anders Hjordt H.'
'Julve, Miguel'
'Mart\'inez-Lillo, Jos\'e'
'Cano, Joan'

_publ_section_title
;
 Magneto-structural correlations in a family of ReIVCuII chains based on
 the hexachlororhenate(IV) metalloligand
;
_journal_name_full 'Dalton Trans.'
_journal_paper_doi 10.1039/C7DT02216F
_journal_year 2017
_chemical_formula_moiety 'Cl6 Re, C12 H28 Cu N4 O4, C2 H3 N'
_chemical_formula_sum 'C14 H31 Cl6 Cu N5 O4 Re'
_chemical_formula_weight 795.88
_space_group_crystal_system triclinic
_space_group_IT_number 2
_space_group_name_Hall '-P 1'
_space_group_name_H-M_alt 'P -1'
_symmetry_space_group_name_Hall '-P 1'
_symmetry_space_group_name_H-M 'P -1'
_atom_sites_solution_hydrogens geom
_atom_sites_solution_primary iterative
_audit_creation_date 2017-04-21
_audit_creation_method
;
Olex2 1.2
(compiled 2017.03.28 svn.r3405 for OlexSys, GUI svn.r5335)
;
_audit_update_record
;
2017-05-16 deposited with the CCDC.
2017-07-21 downloaded from the CCDC.
;
_cell_angle_alpha 95.043(2)
_cell_angle_beta 91.8824(19)
_cell_angle_gamma 90.111(2)
_cell_formula_units_Z 1
_cell_length_a 8.46428(19)
_cell_length_b 8.5772(2)
_cell_length_c 9.7582(2)
_cell_measurement_reflns_used 13990
_cell_measurement_temperature 119.99(10)
_cell_measurement_theta_max 30.9830
_cell_measurement_theta_min 3.9050
_cell_volume 705.31(3)
_computing_cell_refinement
;
CrysAlisPro, Agilent Technologies,
Version 1.171.37.35 (release 13-08-2014 CrysAlis171 .NET)
(compiled Aug 13 2014,18:06:01)
;
_computing_data_collection
;
CrysAlisPro, Agilent Technologies,
Version 1.171.37.35 (release 13-08-2014 CrysAlis171 .NET)
(compiled Aug 13 2014,18:06:01)
;
_computing_data_reduction
;
CrysAlisPro, Agilent Technologies,
Version 1.171.37.35 (release 13-08-2014 CrysAlis171 .NET)
(compiled Aug 13 2014,18:06:01)
;
_computing_molecular_graphics 'Olex2 (Dolomanov et al., 2009)'
_computing_publication_material 'Olex2 (Dolomanov et al., 2009)'
_computing_structure_refinement 'ShelXL (Sheldrick, 2015)'
_computing_structure_solution 'olex2.solve (Bourhis et al., 2015)'
_diffrn_ambient_environment N~2~
_diffrn_ambient_temperature 119.99(10)
_diffrn_detector 'CCD plate'
_diffrn_detector_area_resol_mean 5.1574
_diffrn_detector_type Atlas
_diffrn_measured_fraction_theta_full 0.999
_diffrn_measured_fraction_theta_max 0.911
_diffrn_measurement_details
;
#__ type_ start__ end____ width___ exp.time_
  1 omega  -20.00   27.00   1.0000    5.0000
omega____ theta____ kappa____ phi______ frames
    -      -13.3975  -99.0000    0.0000 47

#__ type_ start__ end____ width___ exp.time_
  2 omega  -79.00  -33.00   1.0000    5.0000
omega____ theta____ kappa____ phi______ frames
    -      -13.3975  142.0000   91.5148 46

#__ type_ start__ end____ width___ exp.time_
  3 omega   34.00  100.00   1.0000    5.0000
omega____ theta____ kappa____ phi______ frames
    -       14.4912 -178.0000 -150.0000 66

#__ type_ start__ end____ width___ exp.time_
  4 omega  -20.00   54.00   1.0000    5.0000
omega____ theta____ kappa____ phi______ frames
    -       14.4912  -99.0000  -90.0000 74

#__ type_ start__ end____ width___ exp.time_
  5 omega  -58.00   37.00   1.0000    5.0000
omega____ theta____ kappa____ phi______ frames
    -       14.4912  -38.0000 -120.0000 95

#__ type_ start__ end____ width___ exp.time_
  6 omega   -8.00   87.00   1.0000    5.0000
omega____ theta____ kappa____ phi______ frames
    -       14.4912   38.0000   30.0000 95

#__ type_ start__ end____ width___ exp.time_
  7 omega  -58.00   37.00   1.0000    5.0000
omega____ theta____ kappa____ phi______ frames
    -       14.4912  -38.0000 -150.0000 95

#__ type_ start__ end____ width___ exp.time_
  8 omega  -84.00   13.00   1.0000    5.0000
omega____ theta____ kappa____ phi______ frames
    -      -13.3975  -57.0000 -150.0000 97

#__ type_ start__ end____ width___ exp.time_
  9 omega  -20.00   27.00   1.0000    5.0000
omega____ theta____ kappa____ phi______ frames
    -      -13.3975  -99.0000   90.0000 47

#__ type_ start__ end____ width___ exp.time_
 10 omega  -86.00    9.00   1.0000    5.0000
omega____ theta____ kappa____ phi______ frames
    -      -13.3975  -38.0000   60.0000 95

#__ type_ start__ end____ width___ exp.time_
 11 omega  -73.00  -27.00   1.0000    5.0000
omega____ theta____ kappa____ phi______ frames
    -      -13.3975  132.0000  -72.7082 46

#__ type_ start__ end____ width___ exp.time_
 12 omega  -45.00   60.00   1.0000    5.0000
omega____ theta____ kappa____ phi______ frames
    -      -13.3975   77.0000    0.0000 105
;
_diffrn_measurement_device 'four-circle diffractometer'
_diffrn_measurement_device_type 'SuperNova, Dual, Cu at zero, Atlas'
_diffrn_measurement_method '\w scans'
_diffrn_orient_matrix_UB_11 0.0072255000
_diffrn_orient_matrix_UB_12 -0.0679183000
_diffrn_orient_matrix_UB_13 0.0362418000
_diffrn_orient_matrix_UB_21 -0.0830623000
_diffrn_orient_matrix_UB_22 -0.0112632000
_diffrn_orient_matrix_UB_23 -0.0060207000
_diffrn_orient_matrix_UB_31 0.0088605000
_diffrn_orient_matrix_UB_32 -0.0463934000
_diffrn_orient_matrix_UB_33 -0.0630936000
_diffrn_radiation_monochromator mirror
_diffrn_radiation_probe x-ray
_diffrn_radiation_type MoK\a
_diffrn_radiation_wavelength 0.71073
_diffrn_reflns_av_R_equivalents 0.0298
_diffrn_reflns_av_unetI/netI 0.0262
_diffrn_reflns_Laue_measured_fraction_full 0.999
_diffrn_reflns_Laue_measured_fraction_max 0.911
_diffrn_reflns_limit_h_max 12
_diffrn_reflns_limit_h_min -12
_diffrn_reflns_limit_k_max 12
_diffrn_reflns_limit_k_min -12
_diffrn_reflns_limit_l_max 14
_diffrn_reflns_limit_l_min -14
_diffrn_reflns_number 19023
_diffrn_reflns_point_group_measured_fraction_full 0.999
_diffrn_reflns_point_group_measured_fraction_max 0.911
_diffrn_reflns_theta_full 26.000
_diffrn_reflns_theta_max 31.216
_diffrn_reflns_theta_min 3.140
_diffrn_source 'SuperNova (Mo) X-ray Source'
_exptl_absorpt_coefficient_mu 5.637
_exptl_absorpt_correction_T_max 1.00000
_exptl_absorpt_correction_T_min 0.80591
_exptl_absorpt_correction_type multi-scan
_exptl_absorpt_process_details
;
CrysAlisPro, Agilent Technologies,
Version 1.171.37.35 (release 13-08-2014 CrysAlis171 .NET)
(compiled Aug 13 2014,18:06:01)
Empirical absorption correction using spherical harmonics,
 implemented in SCALE3 ABSPACK scaling algorithm.
Empirical absorption correction using spherical harmonics,
 implemented in SCALE3 ABSPACK scaling algorithm.
;
_exptl_crystal_colour green
_exptl_crystal_colour_primary green
_exptl_crystal_density_diffrn 1.874
_exptl_crystal_description block
_exptl_crystal_F_000 388
_exptl_crystal_size_max 0.2629
_exptl_crystal_size_mid 0.1633
_exptl_crystal_size_min 0.1397
_refine_diff_density_max 2.805
_refine_diff_density_min -0.627
_refine_diff_density_rms 0.122
_refine_ls_extinction_method none
_refine_ls_goodness_of_fit_ref 1.068
_refine_ls_hydrogen_treatment constr
_refine_ls_matrix_type full
_refine_ls_number_parameters 162
_refine_ls_number_reflns 4179
_refine_ls_number_restraints 0
_refine_ls_restrained_S_all 1.068
_refine_ls_R_factor_all 0.0207
_refine_ls_R_factor_gt 0.0204
_refine_ls_shift/su_max 0.001
_refine_ls_shift/su_mean 0.000
_refine_ls_structure_factor_coef Fsqd
_refine_ls_weighting_details 'w=1/[\s^2^(Fo^2^)+(0.0234P)^2^+0.5259P] where P=(Fo^2^+2Fc^2^)/3'
_refine_ls_weighting_scheme calc
_refine_ls_wR_factor_gt 0.0473
_refine_ls_wR_factor_ref 0.0475
_reflns_Friedel_coverage 0.000
_reflns_number_gt 4133
_reflns_number_total 4179
_reflns_threshold_expression 'I > 2\s(I)'
_cod_data_source_file c7dt02216f2.cif
_cod_data_source_block eb4261_refinalized
_cod_database_code 7043753
_shelx_shelxl_version_number 2014/7
_chemical_oxdiff_formula 'C12 H28 Cl6 Cu N4 O4'
_chemical_oxdiff_usercomment '@ 120 K AHP186C'
_shelx_space_group_comment
;
The symmetry employed for this shelxl refinement is uniquely defined
by the following loop, which should always be used as a source of
symmetry information in preference to the above space-group names.
They are only intended as comments.
;
_reflns_odcompleteness_completeness 99.86
_reflns_odcompleteness_iscentric 1
_reflns_odcompleteness_theta 26.32
_olex2_refinement_description
;
1. Fixed Uiso
 At 1.2 times of:
  All C(H) groups
 At 1.5 times of:
  All C(H,H,H) groups
2. Others
 Fixed Sof: N3(0.5) C7(0.5) C8(0.5) H8A(0.5) H8B(0.5) H8C(0.5)
3.a Aromatic/amide H refined with riding coordinates:
 C1(H1), C4(H4)
3.b Idealised Me refined as rotating group:
 C2(H2A,H2B,H2C), C3(H3A,H3B,H3C), C5(H5A,H5B,H5C), C6(H6A,H6B,H6C), C8(H8A,
 H8B,H8C)
;
_olex2_submission_special_instructions 'No special instructions were received'

loop_
_space_group_symop_operation_xyz
'x, y, z'
'-x, -y, -z'

loop_
_atom_site_label
_atom_site_type_symbol
_atom_site_fract_x
_atom_site_fract_y
_atom_site_fract_z
_atom_site_U_iso_or_equiv
_atom_site_adp_type
_atom_site_occupancy
_atom_site_site_symmetry_order
_atom_site_calc_flag
_atom_site_refinement_flags_posn
_atom_site_refinement_flags_adp
_atom_site_refinement_flags_occupancy
_atom_site_disorder_assembly
_atom_site_disorder_group
Re1 Re 0.5000 0.0000 1.0000 0.00917(4) Uani 1 2 d S T P . .
Cl1 Cl 0.44241(6) -0.07633(6) 0.76492(5) 0.01398(10) Uani 1 1 d . . . . .
Cl2 Cl 0.67662(6) 0.19444(6) 0.94132(5) 0.01465(10) Uani 1 1 d . . . . .
Cl3 Cl 0.70867(6) -0.18094(7) 0.99710(6) 0.01720(11) Uani 1 1 d . . . . .
Cu1 Cu 0.5000 0.0000 0.5000 0.01137(7) Uani 1 2 d S T P . .
O1 O 0.28552(19) 0.0826(2) 0.47929(17) 0.0167(3) Uani 1 1 d . . . . .
O2 O 0.42795(19) -0.20860(19) 0.43106(16) 0.0154(3) Uani 1 1 d . . . . .
N1 N 0.0645(2) 0.1035(3) 0.3448(2) 0.0231(4) Uani 1 1 d . . . . .
N2 N 0.4780(3) -0.4347(2) 0.3031(2) 0.0176(4) Uani 1 1 d . . . . .
C1 C 0.2035(3) 0.0446(3) 0.3717(2) 0.0180(5) Uani 1 1 d . . . . .
H1 H 0.2441 -0.0299 0.3074 0.022 Uiso 1 1 calc R . . . .
C2 C -0.0245(3) 0.0506(5) 0.2191(3) 0.0445(9) Uani 1 1 d . . . . .
H2A H 0.0391 -0.0196 0.1624 0.067 Uiso 1 1 calc GR . . . .
H2B H -0.0528 0.1392 0.1700 0.067 Uiso 1 1 calc GR . . . .
H2C H -0.1187 -0.0026 0.2419 0.067 Uiso 1 1 calc GR . . . .
C3 C -0.0070(3) 0.2235(4) 0.4379(3) 0.0326(6) Uani 1 1 d . . . . .
H3A H 0.0449 0.2255 0.5270 0.049 Uiso 1 1 calc GR . . . .
H3B H -0.1172 0.2003 0.4455 0.049 Uiso 1 1 calc GR . . . .
H3C H 0.0043 0.3237 0.4025 0.049 Uiso 1 1 calc GR . . . .
C4 C 0.5062(3) -0.2875(3) 0.3420(2) 0.0148(4) Uani 1 1 d . . . . .
H4 H 0.5886 -0.2382 0.3019 0.018 Uiso 1 1 calc R . . . .
C5 C 0.3494(3) -0.5205(3) 0.3592(3) 0.0273(6) Uani 1 1 d . . . . .
H5A H 0.3129 -0.4625 0.4406 0.041 Uiso 1 1 calc GR . . . .
H5B H 0.3867 -0.6210 0.3818 0.041 Uiso 1 1 calc GR . . . .
H5C H 0.2639 -0.5343 0.2920 0.041 Uiso 1 1 calc GR . . . .
C6 C 0.5665(4) -0.5172(3) 0.1936(3) 0.0274(6) Uani 1 1 d . . . . .
H6A H 0.6259 -0.6003 0.2300 0.041 Uiso 1 1 calc GR . . . .
H6B H 0.6375 -0.4455 0.1566 0.041 Uiso 1 1 calc GR . . . .
H6C H 0.4944 -0.5601 0.1220 0.041 Uiso 1 1 calc GR . . . .
N3 N -0.0329(9) -0.4301(9) 0.2561(8) 0.0599(19) Uani 0.5 1 d . . . A .
C7 C -0.0201(8) -0.4533(8) 0.1422(8) 0.0392(15) Uani 0.5 1 d . . . . .
C8 C -0.009(5) -0.496(7) -0.010(5) 0.041(5) Uani 0.5 1 d . . . A -1
H8A H -0.1019 -0.4608 -0.0573 0.061 Uiso 0.5 1 calc GR . . A -1
H8B H 0.0004 -0.6072 -0.0279 0.061 Uiso 0.5 1 calc GR . . A -1
H8C H 0.0827 -0.4461 -0.0433 0.061 Uiso 0.5 1 calc GR . . A -1

loop_
_atom_site_aniso_label
_atom_site_aniso_U_11
_atom_site_aniso_U_22
_atom_site_aniso_U_33
_atom_site_aniso_U_23
_atom_site_aniso_U_13
_atom_site_aniso_U_12
Re1 0.01104(6) 0.00848(6) 0.00773(6) -0.00027(4) -0.00071(4) -0.00100(4)
Cl1 0.0187(2) 0.0136(2) 0.0093(2) -0.00028(18) -0.00094(18) -0.00287(19)
Cl2 0.0174(2) 0.0132(2) 0.0132(2) 0.00016(18) 0.00059(18) -0.00447(19)
Cl3 0.0160(2) 0.0148(3) 0.0203(3) -0.0007(2) -0.0015(2) 0.00425(19)
Cu1 0.01287(16) 0.00971(17) 0.01092(16) -0.00181(13) -0.00162(13) 0.00050(13)
O1 0.0151(7) 0.0173(8) 0.0171(8) -0.0006(6) -0.0017(6) 0.0035(6)
O2 0.0184(8) 0.0119(8) 0.0153(7) -0.0017(6) -0.0007(6) -0.0004(6)
N1 0.0138(9) 0.0343(13) 0.0219(10) 0.0070(9) -0.0007(8) 0.0031(8)
N2 0.0259(10) 0.0110(9) 0.0155(9) -0.0005(7) -0.0002(8) 0.0013(8)
C1 0.0134(10) 0.0239(13) 0.0170(10) 0.0019(9) 0.0015(8) 0.0004(9)
C2 0.0162(12) 0.088(3) 0.0279(15) -0.0007(16) -0.0082(11) 0.0032(15)
C3 0.0204(12) 0.0282(15) 0.0497(18) 0.0063(13) 0.0042(12) 0.0094(11)
C4 0.0189(10) 0.0118(10) 0.0137(10) 0.0022(8) -0.0022(8) -0.0004(8)
C5 0.0328(14) 0.0188(13) 0.0302(14) 0.0025(10) 0.0002(11) -0.0089(11)
C6 0.0453(16) 0.0135(12) 0.0229(12) -0.0039(10) 0.0084(11) 0.0018(11)
N3 0.063(4) 0.063(5) 0.053(4) 0.003(3) -0.014(3) 0.011(4)
C7 0.028(3) 0.035(4) 0.054(4) 0.004(3) -0.010(3) 0.006(3)
C8 0.026(8) 0.044(6) 0.051(12) 0.000(7) -0.003(7) 0.006(5)

loop_
_atom_type_symbol
_atom_type_description
_atom_type_scat_dispersion_real
_atom_type_scat_dispersion_imag
_atom_type_scat_source
C C 0.0033 0.0016 'International Tables Vol C Tables 4.2.6.8 and 6.1.1.4'
H H 0.0000 0.0000 'International Tables Vol C Tables 4.2.6.8 and 6.1.1.4'
Cl Cl 0.1484 0.1585 'International Tables Vol C Tables 4.2.6.8 and 6.1.1.4'
Cu Cu 0.3201 1.2651 'International Tables Vol C Tables 4.2.6.8 and 6.1.1.4'
N N 0.0061 0.0033 'International Tables Vol C Tables 4.2.6.8 and 6.1.1.4'
O O 0.0106 0.0060 'International Tables Vol C Tables 4.2.6.8 and 6.1.1.4'
Re Re -1.0185 7.2310 'International Tables Vol C Tables 4.2.6.8 and 6.1.1.4'

loop_
_exptl_crystal_face_index_h
_exptl_crystal_face_index_k
_exptl_crystal_face_index_l
_exptl_crystal_face_perp_dist
_exptl_oxdiff_crystal_face_indexfrac_h
_exptl_oxdiff_crystal_face_indexfrac_k
_exptl_oxdiff_crystal_face_indexfrac_l
_exptl_oxdiff_crystal_face_x
_exptl_oxdiff_crystal_face_y
_exptl_oxdiff_crystal_face_z
-2 5 12 0.1181 -2.0000 5.0000 12.0000 0.0809 0.0376 -1.0068
-3 11 2 0.0753 -3.0000 11.0000 2.0000 -0.6963 0.1133 -0.6631
-2 9 -9 0.0876 -2.0000 9.0000 -9.0000 -0.9519 0.1189 0.1326
0 0 -14 0.1115 0.0000 0.0000 -14.0000 -0.5074 0.0843 0.8833
3 -10 -6 0.0836 3.0000 -10.0000 -6.0000 0.4834 -0.1004 0.8691
3 -11 6 0.0876 3.0000 -11.0000 6.0000 0.9862 -0.1614 0.1583
-12 2 -2 0.0722 -12.0000 2.0000 -2.0000 -0.2950 0.9863 -0.0729
9 -5 -6 0.0859 9.0000 -5.0000 -6.0000 0.1872 -0.6551 0.6903
12 -2 2 0.0675 12.0000 -2.0000 2.0000 0.2950 -0.9863 0.0729
6 4 11 0.1252 6.0000 4.0000 11.0000 0.1703 -0.6097 -0.8264
-5 -11 -1 0.0655 -5.0000 -11.0000 -1.0000 0.6747 0.5452 0.5291
7 6 -10 0.0801 7.0000 6.0000 -10.0000 -0.7193 -0.5888 0.4146
7 10 -4 0.0714 7.0000 10.0000 -4.0000 -0.7736 -0.6700 -0.1495
4 10 4 0.0881 4.0000 10.0000 4.0000 -0.5053 -0.4690 -0.6809
-11 2 4 0.0894 -11.0000 2.0000 4.0000 -0.0703 0.8671 -0.4426
-11 -2 -5 0.0777 -11.0000 -2.0000 -5.0000 -0.1249 0.9663 0.3108
12 1 1 0.0672 12.0000 1.0000 1.0000 0.0550 -1.0140 -0.0032
5 10 -7 0.0656 5.0000 10.0000 -7.0000 -0.8967 -0.4858 0.0220
-7 -5 10 0.1408 -7.0000 -5.0000 10.0000 0.6514 0.5775 -0.4610

loop_
_geom_angle_atom_site_label_1
_geom_angle_atom_site_label_2
_geom_angle_atom_site_label_3
_geom_angle
_geom_angle_site_symmetry_1
_geom_angle_site_symmetry_3
Cl1 Re1 Cl1 180.0 2_657 .
Cl2 Re1 Cl1 89.004(18) . 2_657
Cl2 Re1 Cl1 90.996(18) . .
Cl2 Re1 Cl1 89.004(18) 2_657 .
Cl2 Re1 Cl1 90.996(18) 2_657 2_657
Cl2 Re1 Cl2 180.0 . 2_657
Cl3 Re1 Cl1 90.401(19) . 2_657
Cl3 Re1 Cl1 89.600(19) . .
Cl3 Re1 Cl1 89.599(19) 2_657 2_657
Cl3 Re1 Cl1 90.400(19) 2_657 .
Cl3 Re1 Cl2 89.71(2) 2_657 2_657
Cl3 Re1 Cl2 89.71(2) . .
Cl3 Re1 Cl2 90.29(2) . 2_657
Cl3 Re1 Cl2 90.29(2) 2_657 .
Cl3 Re1 Cl3 180.0 . 2_657
O1 Cu1 O1 180.0 2_656 .
O2 Cu1 O1 90.96(7) . .
O2 Cu1 O1 89.04(7) . 2_656
O2 Cu1 O1 89.04(7) 2_656 .
O2 Cu1 O1 90.96(7) 2_656 2_656
O2 Cu1 O2 180.0 . 2_656
C1 O1 Cu1 120.02(15) . .
C4 O2 Cu1 119.68(15) . .
C1 N1 C2 120.6(2) . .
C1 N1 C3 121.9(2) . .
C2 N1 C3 117.5(2) . .
C4 N2 C5 121.8(2) . .
C4 N2 C6 121.0(2) . .
C6 N2 C5 117.0(2) . .
O1 C1 N1 124.0(2) . .
O1 C1 H1 118.0 . .
N1 C1 H1 118.0 . .
N1 C2 H2A 109.5 . .
N1 C2 H2B 109.5 . .
N1 C2 H2C 109.5 . .
H2A C2 H2B 109.5 . .
H2A C2 H2C 109.5 . .
H2B C2 H2C 109.5 . .
N1 C3 H3A 109.5 . .
N1 C3 H3B 109.5 . .
N1 C3 H3C 109.5 . .
H3A C3 H3B 109.5 . .
H3A C3 H3C 109.5 . .
H3B C3 H3C 109.5 . .
O2 C4 N2 123.6(2) . .
O2 C4 H4 118.2 . .
N2 C4 H4 118.2 . .
N2 C5 H5A 109.5 . .
N2 C5 H5B 109.5 . .
N2 C5 H5C 109.5 . .
H5A C5 H5B 109.5 . .
H5A C5 H5C 109.5 . .
H5B C5 H5C 109.5 . .
N2 C6 H6A 109.5 . .
N2 C6 H6B 109.5 . .
N2 C6 H6C 109.5 . .
H6A C6 H6B 109.5 . .
H6A C6 H6C 109.5 . .
H6B C6 H6C 109.5 . .
N3 C7 C8 176(2) . .
C7 C8 H8A 109.5 . .
C7 C8 H8B 109.5 . .
C7 C8 H8C 109.5 . .
H8A C8 H8B 109.5 . .
H8A C8 H8C 109.5 . .
H8B C8 H8C 109.5 . .

loop_
_geom_bond_atom_site_label_1
_geom_bond_atom_site_label_2
_geom_bond_distance
_geom_bond_site_symmetry_2
Re1 Cl1 2.3643(5) .
Re1 Cl1 2.3642(5) 2_657
Re1 Cl2 2.3577(5) 2_657
Re1 Cl2 2.3577(5) .
Re1 Cl3 2.3527(5) .
Re1 Cl3 2.3527(5) 2_657
Cu1 O1 1.9609(16) .
Cu1 O1 1.9608(16) 2_656
Cu1 O2 1.9450(16) 2_656
Cu1 O2 1.9450(16) .
O1 C1 1.257(3) .
O2 C4 1.260(3) .
N1 C1 1.309(3) .
N1 C2 1.455(4) .
N1 C3 1.458(4) .
N2 C4 1.305(3) .
N2 C5 1.460(3) .
N2 C6 1.458(3) .
C1 H1 0.9300 .
C2 H2A 0.9600 .
C2 H2B 0.9600 .
C2 H2C 0.9600 .
C3 H3A 0.9600 .
C3 H3B 0.9600 .
C3 H3C 0.9600 .
C4 H4 0.9300 .
C5 H5A 0.9600 .
C5 H5B 0.9600 .
C5 H5C 0.9600 .
C6 H6A 0.9600 .
C6 H6B 0.9600 .
C6 H6C 0.9600 .
N3 C7 1.121(10) .
C7 C8 1.51(5) .
C8 H8A 0.9600 .
C8 H8B 0.9600 .
C8 H8C 0.9600 .

loop_
_geom_torsion_atom_site_label_1
_geom_torsion_atom_site_label_2
_geom_torsion_atom_site_label_3
_geom_torsion_atom_site_label_4
_geom_torsion
Cu1 O1 C1 N1 -174.48(19)
Cu1 O2 C4 N2 171.04(18)
C2 N1 C1 O1 -178.6(3)
C3 N1 C1 O1 1.5(4)
C5 N2 C4 O2 1.0(4)
C6 N2 C4 O2 176.2(2)
